data_2216183
loop_
_publ_author_name
'Koller, J\"urgen'
'McElwee-White, Lisa'
'Abboud, Khalil A.'

_publ_section_title
;
 An N-bridged tritungsten compound for the chemical vapor deposition of
 WN~<i>x~</i> thin films
;
_journal_coeditor_code ZL2070
_journal_issue 11
_journal_name_full 'Acta Crystallographica Section E'
_journal_page_first m2733
_journal_page_last m2733
_journal_paper_doi 10.1107/S1600536807049033
_journal_volume 63
_journal_year 2007
_chemical_formula_iupac '[W3 (C3 H9 N Si)2 Cl8 N2 (C5 H5 N)4], 2C H2 Cl2'
_chemical_formula_moiety 'C26 H38 Cl8 N8 Si2 W3, 2(C H2 Cl2)'
_chemical_formula_sum 'C28 H42 Cl12 N8 Si2 W3'
_chemical_formula_weight 1523.83
_chemical_name_systematic
;
octachlorido-1\k^4^Cl,3\k^4^Cl-di-\m~2~-nitrido-1:2\k^2^N:N;2:3\k^2^N:N-\
tetrapyridine-1\kN,2\k^2^N,3\kN-bis(trimethylsilylimido-2\kN)tritungsten(V)
dichloromethane disolvate
;
_space_group_IT_number 15
_symmetry_cell_setting monoclinic
_symmetry_space_group_name_Hall '-C 2yc'
_symmetry_space_group_name_H-M 'C 1 2/c 1'
_atom_sites_solution_hydrogens geom
_atom_sites_solution_primary direct
_atom_sites_solution_secondary difmap
_audit_creation_method SHELXL-97
_cell_angle_alpha 90.00
_cell_angle_beta 94.329(2)
_cell_angle_gamma 90.00
_cell_formula_units_Z 4
_cell_length_a 10.0546(8)
_cell_length_b 19.5493(15)
_cell_length_c 25.359(2)
_cell_measurement_reflns_used 4105
_cell_measurement_temperature 173(2)
_cell_measurement_theta_max 28.0
_cell_measurement_theta_min 2.0
_cell_volume 4970.4(7)
_computing_cell_refinement 'SAINT (Bruker 1998)'
_computing_data_collection 'SMART (Bruker, 1998)'
_computing_data_reduction 'SHELXTL (Sheldrick, 2000)'
_computing_molecular_graphics 'SHELXTL (Sheldrick, 2000)'
_computing_publication_material 'SHELXTL (Sheldrick, 2000)'
_computing_structure_refinement 'SHELXTL (Sheldrick, 2000)'
_computing_structure_solution 'SHELXTL (Sheldrick, 2000)'
_diffrn_ambient_temperature 173(2)
_diffrn_measured_fraction_theta_full 0.993
_diffrn_measured_fraction_theta_max 0.993
_diffrn_measurement_device_type 'Bruker SMART CCD area-detector'
_diffrn_measurement_method \w
_diffrn_radiation_monochromator graphite
_diffrn_radiation_source 'fine-focus sealed tube'
_diffrn_radiation_type MoK\a
_diffrn_radiation_wavelength 0.71073
_diffrn_reflns_av_R_equivalents 0.0737
_diffrn_reflns_av_sigmaI/netI 0.0933
_diffrn_reflns_limit_h_max 12
_diffrn_reflns_limit_h_min -12
_diffrn_reflns_limit_k_max 25
_diffrn_reflns_limit_k_min -23
_diffrn_reflns_limit_l_max 32
_diffrn_reflns_limit_l_min -30
_diffrn_reflns_number 15825
_diffrn_reflns_theta_full 27.50
_diffrn_reflns_theta_max 27.50
_diffrn_reflns_theta_min 1.61
_diffrn_standards_decay_% 1
_diffrn_standards_number 0
_exptl_absorpt_coefficient_mu 7.650
_exptl_absorpt_correction_T_max 0.7363
_exptl_absorpt_correction_T_min 0.1071
_exptl_absorpt_correction_type integration
_exptl_absorpt_process_details '[based on measured indexed crystal faces (SHELXTL; Sheldrick, 2000)]'
_exptl_crystal_colour red
_exptl_crystal_density_diffrn 2.036
_exptl_crystal_density_method 'not measured'
_exptl_crystal_description plate
_exptl_crystal_F_000 2880
_exptl_crystal_size_max 0.34
_exptl_crystal_size_mid 0.29
_exptl_crystal_size_min 0.04
_refine_diff_density_max 1.542
_refine_diff_density_min -1.241
_refine_ls_extinction_method none
_refine_ls_goodness_of_fit_ref 0.758
_refine_ls_hydrogen_treatment constr
_refine_ls_matrix_type full
_refine_ls_number_parameters 240
_refine_ls_number_reflns 5688
_refine_ls_number_restraints 0
_refine_ls_restrained_S_all 0.758
_refine_ls_R_factor_all 0.0541
_refine_ls_R_factor_gt 0.0293
_refine_ls_shift/su_max 0.002
_refine_ls_shift/su_mean 0.000
_refine_ls_structure_factor_coef Fsqd
_refine_ls_weighting_details 'calc w=1/[\s^2^(Fo^2^)+(0.0063P)^2^] where P=(Fo^2^+2Fc^2^)/3'
_refine_ls_weighting_scheme calc
_refine_ls_wR_factor_gt 0.0506
_refine_ls_wR_factor_ref 0.0535
_reflns_number_gt 3802
_reflns_number_total 5688
_reflns_threshold_expression I>2\s(I)
_cod_data_source_file zl2070.cif
_cod_data_source_block I
_cod_depositor_comments
;
The following automatic conversions were performed:
'_symmetry_cell_setting' value 'Monoclinic' changed to 'monoclinic'
according to '/home/saulius/struct/CIF-dictionaries/cif_core.dic'
dictionary named 'cif_core.dic' version 2.4.1 from 2010-06-29.

Automatic conversion script
Id: cif_fix_enum 1527 2010-12-29 10:47:43Z saulius 

The following automatic conversions were performed:

'_symmetry_cell_setting' value 'Monoclinic' changed to 'monoclinic'
according to /home/saulius/struct/CIF-dictionaries/cif_core.dic
dictionary named 'cif_core.dic' version 2.4.1 from 2010-06-29.

Automatic conversion script
Id: cif_fix_values 1715 2011-07-08 13:25:40Z adriana 
;
_cod_original_cell_volume 4970.3(7)
_cod_original_sg_symbol_H-M 'C 2/c'
_cod_database_code 2216183
_cod_database_fobs_code 2216183

loop_
_symmetry_equiv_pos_as_xyz
'x, y, z'
'-x, y, -z+1/2'
'x+1/2, y+1/2, z'
'-x+1/2, y+1/2, -z+1/2'
'-x, -y, -z'
'x, -y, z-1/2'
'-x+1/2, -y+1/2, -z'
'x+1/2, -y+1/2, z-1/2'

loop_
_atom_site_type_symbol
_atom_site_label
_atom_site_fract_x
_atom_site_fract_y
_atom_site_fract_z
_atom_site_U_iso_or_equiv
_atom_site_adp_type
_atom_site_calc_flag
_atom_site_refinement_flags
_atom_site_occupancy
W W1 0.5000 0.579772(14) 0.2500 0.02631(8) Uani d S 1
W W2 0.700778(18) 0.558005(11) 0.130958(9) 0.02924(6) Uani d . 1
Cl Cl1 0.75725(13) 0.44150(7) 0.13040(6) 0.0456(4) Uani d . 1
Cl Cl2 0.91447(12) 0.57892(8) 0.17020(6) 0.0528(4) Uani d . 1
Cl Cl3 0.67204(14) 0.67298(7) 0.11095(6) 0.0488(4) Uani d . 1
Cl Cl4 0.51146(11) 0.53051(7) 0.07504(5) 0.0388(3) Uani d . 1
Cl Cl5 0.14238(18) 0.81650(10) 0.01595(9) 0.0922(7) Uani d . 1
Cl Cl6 -0.12476(16) 0.79117(9) 0.04710(7) 0.0704(5) Uani d . 1
Si Si1 0.29608(13) 0.70110(8) 0.18333(7) 0.0444(4) Uani d . 1
N N1 0.3864(3) 0.6351(2) 0.21422(16) 0.0335(11) Uani d . 1
N N2 0.6182(3) 0.5604(2) 0.18735(16) 0.0310(10) Uani d . 1
N N3 0.3784(3) 0.4851(2) 0.21409(16) 0.0295(10) Uani d . 1
N N4 0.8088(4) 0.5616(2) 0.04871(17) 0.0350(11) Uani d . 1
C C1 0.1684(5) 0.7262(3) 0.2266(3) 0.075(2) Uani d . 1
H H1A 0.2109 0.7445 0.2597 0.112 Uiso calc R 1
H H1B 0.1142 0.6863 0.2343 0.112 Uiso calc R 1
H H1C 0.1113 0.7614 0.2092 0.112 Uiso calc R 1
C C2 0.2213(6) 0.6674(4) 0.1205(2) 0.086(3) Uani d . 1
H H2A 0.1617 0.6293 0.1275 0.129 Uiso calc R 1
H H2B 0.2919 0.6512 0.0990 0.129 Uiso calc R 1
H H2C 0.1703 0.7037 0.1015 0.129 Uiso calc R 1
C C3 0.4096(6) 0.7721(3) 0.1717(3) 0.091(3) Uani d . 1
H H3A 0.4485 0.7895 0.2057 0.136 Uiso calc R 1
H H3B 0.3601 0.8088 0.1526 0.136 Uiso calc R 1
H H3C 0.4810 0.7559 0.1506 0.136 Uiso calc R 1
C C4 0.2439(5) 0.4848(3) 0.2134(2) 0.0410(15) Uani d . 1
H H4A 0.2010 0.5232 0.2276 0.049 Uiso calc R 1
C C5 0.1662(6) 0.4319(3) 0.1934(2) 0.0494(16) Uani d . 1
H H5A 0.0720 0.4338 0.1941 0.059 Uiso calc R 1
C C6 0.2253(6) 0.3769(3) 0.1726(2) 0.0560(18) Uani d . 1
H H6A 0.1729 0.3395 0.1592 0.067 Uiso calc R 1
C C7 0.3623(6) 0.3757(3) 0.1709(2) 0.0441(15) Uani d . 1
H H7A 0.4060 0.3384 0.1555 0.053 Uiso calc R 1
C C8 0.4322(5) 0.4299(2) 0.1920(2) 0.0363(13) Uani d . 1
H H8A 0.5264 0.4288 0.1911 0.044 Uiso calc R 1
C C9 0.7786(5) 0.5171(3) 0.0082(2) 0.0414(15) Uani d . 1
H H9A 0.7151 0.4820 0.0128 0.050 Uiso calc R 1
C C10 0.8371(5) 0.5209(3) -0.0397(2) 0.0456(15) Uani d . 1
H H10A 0.8128 0.4895 -0.0673 0.055 Uiso calc R 1
C C11 0.9305(5) 0.5707(3) -0.0464(2) 0.0495(16) Uani d . 1
H H11A 0.9723 0.5737 -0.0787 0.059 Uiso calc R 1
C C12 0.9635(5) 0.6164(3) -0.0061(2) 0.0450(15) Uani d . 1
H H12A 1.0274 0.6514 -0.0103 0.054 Uiso calc R 1
C C13 0.9011(5) 0.6101(3) 0.0410(2) 0.0425(15) Uani d . 1
H H13A 0.9245 0.6413 0.0688 0.051 Uiso calc R 1
C C14 -0.0070(6) 0.8512(3) 0.0316(3) 0.0626(19) Uani d . 1
H H14A -0.0442 0.8788 0.0013 0.075 Uiso calc R 1
H H14B 0.0100 0.8824 0.0621 0.075 Uiso calc R 1

loop_
_atom_site_aniso_label
_atom_site_aniso_U_11
_atom_site_aniso_U_22
_atom_site_aniso_U_33
_atom_site_aniso_U_12
_atom_site_aniso_U_13
_atom_site_aniso_U_23
W1 0.02293(14) 0.02997(17) 0.02613(19) 0.000 0.00256(12) 0.000
W2 0.02455(10) 0.03619(13) 0.02732(13) -0.00144(9) 0.00412(8) 0.00063(10)
Cl1 0.0468(7) 0.0413(8) 0.0502(10) 0.0111(6) 0.0139(7) 0.0082(7)
Cl2 0.0292(7) 0.0874(12) 0.0414(10) -0.0116(7) -0.0003(6) 0.0000(8)
Cl3 0.0599(9) 0.0359(8) 0.0531(11) -0.0014(7) 0.0215(7) 0.0034(7)
Cl4 0.0298(6) 0.0512(8) 0.0349(9) -0.0032(6) -0.0007(6) -0.0006(7)
Cl5 0.0739(12) 0.0853(15) 0.120(2) 0.0036(11) 0.0277(12) 0.0040(13)
Cl6 0.0784(11) 0.0629(11) 0.0714(14) -0.0211(9) 0.0153(9) -0.0163(9)
Si1 0.0259(7) 0.0428(10) 0.0640(13) 0.0041(7) 0.0001(7) 0.0170(9)
N1 0.032(2) 0.037(3) 0.031(3) 0.0010(19) 0.005(2) 0.005(2)
N2 0.0173(19) 0.048(3) 0.027(3) -0.0022(18) -0.0010(17) -0.006(2)
N3 0.024(2) 0.036(3) 0.027(3) -0.0002(18) 0.0007(18) 0.003(2)
N4 0.029(2) 0.047(3) 0.029(3) 0.001(2) 0.0058(19) 0.002(2)
C1 0.052(4) 0.064(5) 0.109(7) 0.021(3) 0.018(4) 0.000(4)
C2 0.063(4) 0.146(7) 0.047(5) -0.004(5) -0.017(4) 0.027(5)
C3 0.051(4) 0.047(4) 0.176(9) 0.005(3) 0.021(5) 0.033(5)
C4 0.030(3) 0.057(4) 0.035(4) -0.008(3) -0.005(2) 0.006(3)
C5 0.040(3) 0.064(4) 0.043(4) -0.014(3) -0.003(3) -0.001(3)
C6 0.064(4) 0.049(4) 0.053(5) -0.024(3) -0.009(3) 0.004(3)
C7 0.062(4) 0.034(3) 0.037(4) -0.008(3) 0.006(3) -0.004(3)
C8 0.039(3) 0.038(3) 0.032(3) -0.003(2) 0.006(3) 0.003(3)
C9 0.033(3) 0.045(4) 0.045(4) -0.004(2) -0.004(3) -0.004(3)
C10 0.039(3) 0.068(4) 0.029(4) 0.008(3) 0.002(3) -0.009(3)
C11 0.036(3) 0.084(5) 0.030(4) 0.010(3) 0.013(3) 0.016(3)
C12 0.037(3) 0.062(4) 0.038(4) 0.000(3) 0.010(3) 0.006(3)
C13 0.031(3) 0.053(4) 0.043(4) -0.003(3) 0.006(3) 0.001(3)
C14 0.081(4) 0.042(4) 0.067(5) -0.002(3) 0.024(4) 0.009(3)

loop_
_atom_type_symbol
_atom_type_description
_atom_type_scat_dispersion_real
_atom_type_scat_dispersion_imag
_atom_type_scat_source
C C 0.0033 0.0016 'International Tables Vol C Tables 4.2.6.8 and 6.1.1.4'
H H 0.0000 0.0000 'International Tables Vol C Tables 4.2.6.8 and 6.1.1.4'
N N 0.0061 0.0033 'International Tables Vol C Tables 4.2.6.8 and 6.1.1.4'
Si Si 0.0817 0.0704 'International Tables Vol C Tables 4.2.6.8 and 6.1.1.4'
Cl Cl 0.1484 0.1585 'International Tables Vol C Tables 4.2.6.8 and 6.1.1.4'
W W -0.8490 6.8722 'International Tables Vol C Tables 4.2.6.8 and 6.1.1.4'

loop_
_geom_angle_atom_site_label_1
_geom_angle_atom_site_label_2
_geom_angle_atom_site_label_3
_geom_angle_site_symmetry_1
_geom_angle_site_symmetry_3
_geom_angle
N1 W1 N1 2_655 . 104.8(2)
N1 W1 N2 2_655 . 96.79(16)
N1 W1 N2 . . 95.93(16)
N1 W1 N2 2_655 2_655 95.93(17)
N1 W1 N2 . 2_655 96.79(16)
N2 W1 N2 . 2_655 159.1(2)
N1 W1 N3 2_655 2_655 89.20(15)
N1 W1 N3 . 2_655 165.99(15)
N2 W1 N3 . 2_655 80.98(14)
N2 W1 N3 2_655 2_655 82.67(14)
N1 W1 N3 2_655 . 165.99(15)
N1 W1 N3 . . 89.20(15)
N2 W1 N3 . . 82.67(14)
N2 W1 N3 2_655 . 80.98(14)
N3 W1 N3 2_655 . 76.87(18)
N2 W2 Cl3 . . 95.54(14)
N2 W2 Cl2 . . 97.36(11)
Cl3 W2 Cl2 . . 91.09(5)
N2 W2 Cl1 . . 99.47(14)
Cl3 W2 Cl1 . . 164.98(5)
Cl2 W2 Cl1 . . 87.55(5)
N2 W2 Cl4 . . 95.10(11)
Cl3 W2 Cl4 . . 90.45(5)
Cl2 W2 Cl4 . . 167.24(5)
Cl1 W2 Cl4 . . 87.69(5)
N2 W2 N4 . . 175.95(16)
Cl3 W2 N4 . . 80.80(10)
Cl2 W2 N4 . . 84.49(10)
Cl1 W2 N4 . . 84.18(10)
Cl4 W2 N4 . . 83.25(10)
N1 Si1 C1 . . 107.3(3)
N1 Si1 C2 . . 107.0(3)
C1 Si1 C2 . . 111.1(3)
N1 Si1 C3 . . 109.0(2)
C1 Si1 C3 . . 111.6(3)
C2 Si1 C3 . . 110.6(3)
Si1 N1 W1 . . 169.3(3)
W2 N2 W1 . . 169.2(2)
C8 N3 C4 . . 115.1(4)
C8 N3 W1 . . 125.1(3)
C4 N3 W1 . . 119.8(3)
C13 N4 C9 . . 117.1(5)
C13 N4 W2 . . 120.1(4)
C9 N4 W2 . . 122.8(4)
Si1 C1 H1A . . 109.5
Si1 C1 H1B . . 109.5
H1A C1 H1B . . 109.5
Si1 C1 H1C . . 109.5
H1A C1 H1C . . 109.5
H1B C1 H1C . . 109.5
Si1 C2 H2A . . 109.5
Si1 C2 H2B . . 109.5
H2A C2 H2B . . 109.5
Si1 C2 H2C . . 109.5
H2A C2 H2C . . 109.5
H2B C2 H2C . . 109.5
Si1 C3 H3A . . 109.5
Si1 C3 H3B . . 109.5
H3A C3 H3B . . 109.5
Si1 C3 H3C . . 109.5
H3A C3 H3C . . 109.5
H3B C3 H3C . . 109.5
N3 C4 C5 . . 123.4(5)
N3 C4 H4A . . 118.3
C5 C4 H4A . . 118.3
C6 C5 C4 . . 119.3(5)
C6 C5 H5A . . 120.4
C4 C5 H5A . . 120.4
C5 C6 C7 . . 119.6(5)
C5 C6 H6A . . 120.2
C7 C6 H6A . . 120.2
C8 C7 C6 . . 117.5(6)
C8 C7 H7A . . 121.3
C6 C7 H7A . . 121.3
N3 C8 C7 . . 125.2(5)
N3 C8 H8A . . 117.4
C7 C8 H8A . . 117.4
N4 C9 C10 . . 122.6(5)
N4 C9 H9A . . 118.7
C10 C9 H9A . . 118.7
C11 C10 C9 . . 119.1(5)
C11 C10 H10A . . 120.5
C9 C10 H10A . . 120.5
C10 C11 C12 . . 119.7(6)
C10 C11 H11A . . 120.2
C12 C11 H11A . . 120.2
C11 C12 C13 . . 118.6(6)
C11 C12 H12A . . 120.7
C13 C12 H12A . . 120.7
N4 C13 C12 . . 122.9(5)
N4 C13 H13A . . 118.5
C12 C13 H13A . . 118.5
Cl5 C14 Cl6 . . 114.1(3)
Cl5 C14 H14A . . 108.7
Cl6 C14 H14A . . 108.7
Cl5 C14 H14B . . 108.7
Cl6 C14 H14B . . 108.7
H14A C14 H14B . . 107.6

loop_
_geom_bond_atom_site_label_1
_geom_bond_atom_site_label_2
_geom_bond_site_symmetry_2
_geom_bond_distance
W1 N1 2_655 1.773(4)
W1 N1 . 1.773(4)
W1 N2 . 2.090(4)
W1 N2 2_655 2.090(4)
W1 N3 2_655 2.362(4)
W1 N3 . 2.362(4)
W2 N2 . 1.707(4)
W2 Cl3 . 2.3174(14)
W2 Cl2 . 2.3347(12)
W2 Cl1 . 2.3475(13)
W2 Cl4 . 2.3486(12)
W2 N4 . 2.424(4)
Cl5 C14 . 1.721(6)
Cl6 C14 . 1.733(6)
Si1 N1 . 1.730(4)
Si1 C1 . 1.819(6)
Si1 C2 . 1.831(6)
Si1 C3 . 1.835(6)
N3 C8 . 1.349(6)
N3 C4 . 1.351(6)
N4 C13 . 1.351(6)
N4 C9 . 1.364(6)
C1 H1A . 0.9800
C1 H1B . 0.9800
C1 H1C . 0.9800
C2 H2A . 0.9800
C2 H2B . 0.9800
C2 H2C . 0.9800
C3 H3A . 0.9800
C3 H3B . 0.9800
C3 H3C . 0.9800
C4 C5 . 1.370(7)
C4 H4A . 0.9500
C5 C6 . 1.356(8)
C5 H5A . 0.9500
C6 C7 . 1.382(7)
C6 H6A . 0.9500
C7 C8 . 1.358(6)
C7 H7A . 0.9500
C8 H8A . 0.9500
C9 C10 . 1.390(7)
C9 H9A . 0.9500
C10 C11 . 1.373(7)
C10 H10A . 0.9500
C11 C12 . 1.379(8)
C11 H11A . 0.9500
C12 C13 . 1.396(7)
C12 H12A . 0.9500
C13 H13A . 0.9500
C14 H14A . 0.9900
C14 H14B . 0.9900
